data_7102425
loop_
_publ_author_name
'Perkins, David F'
'Lindoy, Leonard F'
'Meehan, George V'
'Turner, Peter'

_publ_section_title
;
 Inherent helicity in an extended tris-bipyridyl molecular cage.
;
_journal_issue 2
_journal_name_full 'Chemical communications (Cambridge, England)'
_journal_page_first 152
_journal_page_last 153
_journal_paper_doi 10.1039/b312716h
_journal_year 2004
_chemical_formula_sum 'C104.5 H117.75 F12 N9.25 Ni O8 P2'
_chemical_formula_weight 1979.98
_chemical_name_systematic
;
?
;
_space_group_IT_number 147
_symmetry_cell_setting trigonal
_symmetry_Int_Tables_number 147
_symmetry_space_group_name_Hall '-P 3'
_symmetry_space_group_name_H-M 'P -3'
_atom_sites_solution_hydrogens geom
_atom_sites_solution_primary direct
_atom_sites_solution_secondary difmap
_audit_creation_method SHELXL-97
_cell_angle_alpha 90.00
_cell_angle_beta 90.00
_cell_angle_gamma 120.00
_cell_formula_units_Z 4
_cell_length_a 15.9763(19)
_cell_length_b 15.9763(19)
_cell_length_c 51.131(9)
_cell_measurement_reflns_used 1014
_cell_measurement_temperature 173(2)
_cell_measurement_theta_max 24.96
_cell_measurement_theta_min 2.48
_cell_volume 11302(3)
_computing_cell_refinement 'SAINT (Bruker,1995)'
_computing_data_collection 'SMART (Bruker,1995)'
_computing_data_reduction 'SAINT and XPREP (Bruker 1995)'
_computing_molecular_graphics
;
teXsan for Windows (MSC, 1997)
xtal 3.6 (Hall,du Boulay, D.J. & Olthof-Hazekamp, R. 1999)
ORTEPII  (Johnson,C.K., 1976).
WinGX (Farrugia, 1999)
;
_computing_structure_refinement 'SHELXL-97 (Sheldrick, 1997)'
_computing_structure_solution 'SIR97 (Altomare, et. al. 1997)'
_diffrn_ambient_temperature 173(2)
_diffrn_measured_fraction_theta_full 0.962
_diffrn_measured_fraction_theta_max 0.962
_diffrn_measurement_device_type 'Bruker SMART 1000 CCD'
_diffrn_measurement_method \w
_diffrn_radiation_monochromator graphite
_diffrn_radiation_source 'sealed tube'
_diffrn_radiation_type MoK\a
_diffrn_radiation_wavelength 0.71073
_diffrn_reflns_av_R_equivalents 0.0509
_diffrn_reflns_av_sigmaI/netI 0.0361
_diffrn_reflns_limit_h_max 23
_diffrn_reflns_limit_h_min -23
_diffrn_reflns_limit_k_max 23
_diffrn_reflns_limit_k_min -23
_diffrn_reflns_limit_l_max 75
_diffrn_reflns_limit_l_min -75
_diffrn_reflns_number 136109
_diffrn_reflns_theta_full 31.61
_diffrn_reflns_theta_max 31.61
_diffrn_reflns_theta_min 1.67
_diffrn_standards_decay_% 0.0
_diffrn_standards_number 18
_exptl_absorpt_coefficient_mu 0.273
_exptl_absorpt_correction_T_max 1.000
_exptl_absorpt_correction_T_min 0.698
_exptl_absorpt_correction_type empirical
_exptl_absorpt_process_details 'SADABS (Sheldrick, 1996)'
_exptl_crystal_colour colourless
_exptl_crystal_density_diffrn 1.164
_exptl_crystal_density_method 'not measured'
_exptl_crystal_description 'hexagonal plate'
_exptl_crystal_F_000 4158
_exptl_crystal_size_max 0.368
_exptl_crystal_size_mid 0.292
_exptl_crystal_size_min 0.144
_refine_diff_density_max 1.115
_refine_diff_density_min -0.972
_refine_diff_density_rms 0.101
_refine_ls_extinction_method none
_refine_ls_goodness_of_fit_ref 1.064
_refine_ls_hydrogen_treatment mixed
_refine_ls_matrix_type full
_refine_ls_number_parameters 849
_refine_ls_number_reflns 24406
_refine_ls_number_restraints 6
_refine_ls_restrained_S_all 1.065
_refine_ls_R_factor_all 0.1069
_refine_ls_R_factor_gt 0.0756
_refine_ls_shift/su_max 0.005
_refine_ls_shift/su_mean 0.000
_refine_ls_structure_factor_coef Fsqd
_refine_ls_weighting_details 'calc w=1/[\s^2^(Fo^2^)+(0.1408P)^2^+5.3903P] where P=(Fo^2^+2Fc^2^)/3'
_refine_ls_weighting_scheme calc
_refine_ls_wR_factor_gt 0.2061
_refine_ls_wR_factor_ref 0.2426
_reflns_number_gt 18113
_reflns_number_total 24406
_reflns_threshold_expression >2sigma(I)
_cod_data_source_file b312716h.txt
_cod_data_source_block lfl8
_cod_original_sg_symbol_H-M 'P -3       '
_cod_original_formula_sum 'C104.50 H117.75 F12 N9.25 Ni O8 P2'
_cod_database_code 7102425

loop_
_symmetry_equiv_pos_as_xyz
'x, y, z'
'-y, x-y, z'
'-x+y, -x, z'
'-x, -y, -z'
'y, -x+y, -z'
'x-y, x, -z'

loop_
_atom_site_label
_atom_site_type_symbol
_atom_site_fract_x
_atom_site_fract_y
_atom_site_fract_z
_atom_site_U_iso_or_equiv
_atom_site_adp_type
_atom_site_occupancy
_atom_site_symmetry_multiplicity
_atom_site_calc_flag
_atom_site_refinement_flags
_atom_site_disorder_assembly
_atom_site_disorder_group
Ni1 Ni 0.3333 0.6667 0.223321(10) 0.02844(12) Uani 1 3 d S . .
Ni2 Ni 0.6667 0.3333 0.270392(10) 0.02819(12) Uani 1 3 d S . .
P1 P 0.11144(13) 0.23299(12) 0.23390(4) 0.0707(4) Uani 0.78 1 d P . .
P2 P 0.0000 0.0000 0.37130(4) 0.0548(4) Uani 1 3 d S . .
P3 P 0.0000 0.0000 0.07540(12) 0.1035(13) Uani 0.67 3 d SPD . .
F1 F 0.0353(4) 0.2255(4) 0.21274(13) 0.117(2) Uani 0.78 1 d P . .
F2 F 0.1976(5) 0.3121(6) 0.21846(13) 0.136(2) Uani 0.78 1 d P . .
F3 F 0.1884(4) 0.2427(4) 0.25521(11) 0.1085(18) Uani 0.78 1 d P . .
F4 F 0.0226(7) 0.1563(8) 0.2504(3) 0.213(5) Uani 0.78 1 d P . .
F5 F 0.0939(6) 0.3082(6) 0.24884(17) 0.156(3) Uani 0.78 1 d P . .
F6 F 0.1156(7) 0.1502(6) 0.22087(19) 0.183(4) Uani 0.78 1 d P . .
F7 F 0.0468(3) 0.09418(19) 0.35322(6) 0.0772(7) Uani 1 1 d . . .
F8 F -0.0470(3) -0.0939(2) 0.38899(6) 0.0915(9) Uani 1 1 d . . .
F9 F -0.0886(7) -0.0619(8) 0.09350(19) 0.157(3) Uani 0.67 1 d P . .
F10 F 0.0925(7) 0.0633(8) 0.0587(2) 0.190(4) Uani 0.67 1 d PD . .
O1 O 0.2307(2) 0.45457(16) 0.31776(4) 0.0503(6) Uani 1 1 d . . .
O2 O 0.56958(17) 0.7946(2) 0.13364(4) 0.0475(6) Uani 1 1 d . . .
O3 O 0.4912(2) 0.3669(2) 0.36102(5) 0.0505(6) Uani 1 1 d . . .
O4 O 0.90470(19) 0.49134(18) 0.18505(5) 0.0467(5) Uani 1 1 d . . .
O5 O 0.2262(6) 0.1255(7) 0.14522(16) 0.0561(19) Uiso 0.33 1 d P . .
O6 O 0.2961(13) 0.1409(14) 0.1324(3) 0.114(4) Uiso 0.33 1 d P . .
O7 O 0.3092(8) 0.1252(8) 0.1550(2) 0.072(3) Uiso 0.33 1 d P . .
O8 O 0.0000 0.0000 0.0071(9) 0.082(14) Uiso 0.12 3 d SP . .
O9 O 0.2063(9) 0.1083(11) 0.3063(2) 0.039(2) Uiso 0.17 1 d P . .
O10 O 0.0000 0.0000 0.4534(7) 0.057(8) Uiso 0.12 3 d SP . .
O11 O 0.0000 0.0000 0.5000 0.106(13) Uiso 0.25 6 d SP . .
O12 O 0.6667 0.3333 0.5828(13) 0.103(18) Uiso 0.12 3 d SP . .
N1 N 0.3333 0.6667 0.35743(8) 0.0333(7) Uani 1 3 d S . .
N2 N 0.3333 0.6667 0.09445(7) 0.0320(7) Uani 1 3 d S . .
N3 N 0.34622(18) 0.56348(18) 0.24552(4) 0.0316(4) Uani 1 1 d . . .
N4 N 0.44421(18) 0.65998(19) 0.20298(5) 0.0335(5) Uani 1 1 d . . .
N5 N 0.6667 0.3333 0.40003(8) 0.0353(7) Uani 1 3 d S . .
N6 N 0.6667 0.3333 0.15417(8) 0.0369(8) Uani 1 3 d S . .
N7 N 0.63359(18) 0.42684(17) 0.29140(5) 0.0326(5) Uani 1 1 d . . .
N8 N 0.74318(18) 0.46311(17) 0.24908(4) 0.0315(4) Uani 1 1 d . . .
C1 C 0.2339(2) 0.6007(2) 0.34804(6) 0.0360(6) Uani 1 1 d . . .
H1A H 0.2341 0.5998 0.3287 0.043 Uiso 1 1 calc R . .
H1B H 0.1914 0.6260 0.3537 0.043 Uiso 1 1 calc R . .
C2 C 0.1929(2) 0.4984(2) 0.35805(6) 0.0346(5) Uani 1 1 d . . .
C3 C 0.1528(2) 0.4737(2) 0.38305(6) 0.0388(6) Uani 1 1 d . . .
H3 H 0.1529 0.5226 0.3937 0.047 Uiso 1 1 calc R . .
C4 C 0.1126(3) 0.3803(3) 0.39315(6) 0.0450(7) Uani 1 1 d . A .
C5 C 0.1158(3) 0.3114(2) 0.37721(7) 0.0427(7) Uani 1 1 d . . .
H5 H 0.0913 0.2477 0.3838 0.051 Uiso 1 1 calc R . .
C6 C 0.1534(2) 0.3325(2) 0.35198(6) 0.0390(6) Uani 1 1 d . . .
H6 H 0.1528 0.2834 0.3414 0.047 Uiso 1 1 calc R . .
C7 C 0.1919(2) 0.4259(2) 0.34236(6) 0.0361(6) Uani 1 1 d . . .
C8 C 0.2381(3) 0.3870(2) 0.30165(6) 0.0385(6) Uani 1 1 d . . .
H8A H 0.1735 0.3382 0.2951 0.046 Uiso 1 1 calc R . .
H8B H 0.2658 0.3534 0.3116 0.046 Uiso 1 1 calc R . .
C9 C 0.3037(2) 0.4431(2) 0.27901(5) 0.0359(6) Uani 1 1 d . . .
C10 C 0.3756(3) 0.4261(3) 0.27080(7) 0.0435(7) Uani 1 1 d . . .
H10 H 0.3854 0.3786 0.2792 0.052 Uiso 1 1 calc R . .
C11 C 0.4342(3) 0.4795(3) 0.24988(7) 0.0451(7) Uani 1 1 d . . .
H11 H 0.4848 0.4693 0.2440 0.054 Uiso 1 1 calc R . .
C12 C 0.4179(2) 0.5479(2) 0.23769(5) 0.0349(6) Uani 1 1 d . . .
C13 C 0.2909(2) 0.5122(2) 0.26584(5) 0.0332(5) Uani 1 1 d . . .
H13 H 0.2408 0.5235 0.2715 0.040 Uiso 1 1 calc R . .
C14 C 0.4765(2) 0.6065(2) 0.21531(5) 0.0354(6) Uani 1 1 d . . .
C15 C 0.5596(3) 0.6073(3) 0.20729(7) 0.0451(7) Uani 1 1 d . . .
H15 H 0.5828 0.5717 0.2168 0.054 Uiso 1 1 calc R . .
C16 C 0.6093(3) 0.6603(3) 0.18528(6) 0.0471(8) Uani 1 1 d . . .
H16 H 0.6662 0.6610 0.1795 0.057 Uiso 1 1 calc R . .
C17 C 0.5745(2) 0.7119(3) 0.17195(6) 0.0411(6) Uani 1 1 d . . .
C18 C 0.4924(2) 0.7111(2) 0.18160(6) 0.0373(6) Uani 1 1 d . . .
H18 H 0.4694 0.7479 0.1728 0.045 Uiso 1 1 calc R . .
C19 C 0.6288(3) 0.7683(4) 0.14821(7) 0.0598(11) Uani 1 1 d . . .
H19A H 0.6889 0.8272 0.1536 0.072 Uiso 1 1 calc R . .
H19B H 0.6467 0.7286 0.1372 0.072 Uiso 1 1 calc R . .
C20 C 0.5845(2) 0.8042(2) 0.10679(5) 0.0386(6) Uani 1 1 d . . .
C21 C 0.6727(2) 0.8296(3) 0.09516(6) 0.0474(7) Uani 1 1 d . . .
H21 H 0.7269 0.8418 0.1056 0.057 Uiso 1 1 calc R . .
C22 C 0.6806(2) 0.8369(3) 0.06776(6) 0.0484(7) Uani 1 1 d . . .
H22 H 0.7409 0.8543 0.0598 0.058 Uiso 1 1 calc R . .
C23 C 0.6025(3) 0.8193(2) 0.05208(6) 0.0446(7) Uani 1 1 d . . .
C24 C 0.5157(3) 0.7960(2) 0.06444(6) 0.0408(6) Uani 1 1 d . . .
H24 H 0.4619 0.7848 0.0540 0.049 Uiso 1 1 calc R . .
C25 C 0.5051(2) 0.7886(2) 0.09171(6) 0.0353(5) Uani 1 1 d . . .
C26 C 0.4090(2) 0.7611(2) 0.10384(6) 0.0365(6) Uani 1 1 d . . .
H26A H 0.4140 0.7591 0.1231 0.044 Uiso 1 1 calc R . .
H26B H 0.3913 0.8106 0.0995 0.044 Uiso 1 1 calc R . .
C27 C 0.0681(4) 0.3552(4) 0.42053(7) 0.0643(12) Uani 1 1 d D . .
C28A C 0.0270(10) 0.4122(10) 0.4306(3) 0.084(3) Uiso 0.50 1 d P A 1
H28A H 0.0063 0.4372 0.4160 0.126 Uiso 0.50 1 calc PR A 1
H28B H 0.0758 0.4663 0.4410 0.126 Uiso 0.50 1 calc PR A 1
H28C H -0.0288 0.3713 0.4417 0.126 Uiso 0.50 1 calc PR A 1
C29A C -0.0325(7) 0.2707(10) 0.4176(4) 0.123(5) Uiso 0.50 1 d PD A 1
H29A H -0.0701 0.2886 0.4061 0.185 Uiso 0.50 1 calc PR A 1
H29B H -0.0636 0.2523 0.4348 0.185 Uiso 0.50 1 calc PR A 1
H29C H -0.0295 0.2160 0.4100 0.185 Uiso 0.50 1 calc PR A 1
C30A C 0.1063(9) 0.3098(9) 0.4369(2) 0.076(3) Uiso 0.50 1 d P A 1
H30A H 0.1265 0.2724 0.4260 0.114 Uiso 0.50 1 calc PR A 1
H30B H 0.0566 0.2666 0.4493 0.114 Uiso 0.50 1 calc PR A 1
H30C H 0.1622 0.3594 0.4465 0.114 Uiso 0.50 1 calc PR A 1
C28B C -0.0233(8) 0.3567(9) 0.4206(2) 0.070(2) Uiso 0.50 1 d P A 2
H28D H -0.0519 0.3404 0.4382 0.105 Uiso 0.50 1 calc PR A 2
H28E H -0.0681 0.3094 0.4080 0.105 Uiso 0.50 1 calc PR A 2
H28F H -0.0106 0.4214 0.4158 0.105 Uiso 0.50 1 calc PR A 2
C29B C 0.1380(8) 0.4338(7) 0.4385(2) 0.080(3) Uiso 0.50 1 d PD A 2
H29D H 0.1993 0.4337 0.4388 0.121 Uiso 0.50 1 calc PR A 2
H29E H 0.1109 0.4222 0.4562 0.121 Uiso 0.50 1 calc PR A 2
H29F H 0.1492 0.4965 0.4322 0.121 Uiso 0.50 1 calc PR A 2
C30B C 0.0622(8) 0.2641(8) 0.4314(2) 0.066(2) Uiso 0.50 1 d P A 2
H30D H 0.1258 0.2691 0.4302 0.099 Uiso 0.50 1 calc PR A 2
H30E H 0.0149 0.2081 0.4214 0.099 Uiso 0.50 1 calc PR A 2
H30F H 0.0423 0.2564 0.4498 0.099 Uiso 0.50 1 calc PR A 2
C31 C 0.6087(3) 0.8247(3) 0.02202(7) 0.0523(9) Uani 1 1 d . . .
C32 C 0.5316(5) 0.7299(4) 0.01034(9) 0.0774(15) Uani 1 1 d . . .
H32A H 0.5416 0.6773 0.0163 0.116 Uiso 1 1 calc R . .
H32B H 0.5358 0.7338 -0.0088 0.116 Uiso 1 1 calc R . .
H32C H 0.4676 0.7173 0.0159 0.116 Uiso 1 1 calc R . .
C33 C 0.5925(5) 0.9067(4) 0.01262(9) 0.0776(15) Uani 1 1 d . . .
H33A H 0.6421 0.9681 0.0202 0.116 Uiso 1 1 calc R . .
H33B H 0.5284 0.8938 0.0182 0.116 Uiso 1 1 calc R . .
H33C H 0.5966 0.9107 -0.0065 0.116 Uiso 1 1 calc R . .
C34 C 0.7085(4) 0.8469(6) 0.01213(8) 0.0859(17) Uani 1 1 d . . .
H34A H 0.7584 0.9082 0.0196 0.129 Uiso 1 1 calc R . .
H34B H 0.7104 0.8517 -0.0070 0.129 Uiso 1 1 calc R . .
H34C H 0.7205 0.7948 0.0175 0.129 Uiso 1 1 calc R . .
C35 C 0.5667(2) 0.2734(2) 0.39090(6) 0.0360(5) Uani 1 1 d . . .
H35A H 0.5426 0.2055 0.3961 0.043 Uiso 1 1 calc R . .
H35B H 0.5654 0.2758 0.3716 0.043 Uiso 1 1 calc R . .
C36 C 0.5009(2) 0.3069(2) 0.40198(6) 0.0390(6) Uani 1 1 d . . .
C37 C 0.4778(3) 0.2934(3) 0.42843(7) 0.0468(7) Uani 1 1 d . . .
H37 H 0.5037 0.2628 0.4389 0.056 Uiso 1 1 calc R . .
C38 C 0.4174(3) 0.3233(3) 0.44033(7) 0.0549(9) Uani 1 1 d . . .
C39 C 0.3779(3) 0.3635(3) 0.42402(8) 0.0531(9) Uani 1 1 d . . .
H39 H 0.3339 0.3809 0.4312 0.064 Uiso 1 1 calc R . .
C40 C 0.4001(3) 0.3796(3) 0.39740(7) 0.0497(8) Uani 1 1 d . . .
H40 H 0.3732 0.4091 0.3868 0.060 Uiso 1 1 calc R . .
C41 C 0.4622(2) 0.3517(3) 0.38677(6) 0.0403(6) Uani 1 1 d . . .
C42 C 0.4834(3) 0.4389(3) 0.34691(6) 0.0427(7) Uani 1 1 d . . .
H42A H 0.5020 0.4958 0.3582 0.051 Uiso 1 1 calc R . .
H42B H 0.4159 0.4135 0.3411 0.051 Uiso 1 1 calc R . .
C43 C 0.5491(3) 0.4672(3) 0.32371(6) 0.0397(6) Uani 1 1 d . . .
C44 C 0.5843(3) 0.5570(3) 0.31207(8) 0.0511(8) Uani 1 1 d . . .
H44 H 0.5669 0.6016 0.3189 0.061 Uiso 1 1 calc R . .
C45 C 0.6446(3) 0.5818(3) 0.29055(8) 0.0497(8) Uani 1 1 d . . .
H45 H 0.6693 0.6435 0.2826 0.060 Uiso 1 1 calc R . .
C46 C 0.6686(2) 0.5156(2) 0.28069(6) 0.0376(6) Uani 1 1 d . . .
C47 C 0.5748(2) 0.4037(2) 0.31221(5) 0.0355(6) Uani 1 1 d . . .
H47 H 0.5493 0.3409 0.3195 0.043 Uiso 1 1 calc R . .
C48 C 0.7344(2) 0.5375(2) 0.25816(6) 0.0370(6) Uani 1 1 d . . .
C49 C 0.7846(3) 0.6287(2) 0.24659(8) 0.0519(9) Uani 1 1 d . . .
H49 H 0.7772 0.6803 0.2531 0.062 Uiso 1 1 calc R . .
C50 C 0.8444(3) 0.6437(3) 0.22581(8) 0.0528(9) Uani 1 1 d . . .
H50 H 0.8792 0.7059 0.2180 0.063 Uiso 1 1 calc R . .
C51 C 0.8543(2) 0.5676(2) 0.21611(6) 0.0381(6) Uani 1 1 d . . .
C52 C 0.8017(2) 0.4786(2) 0.22851(6) 0.0345(5) Uani 1 1 d . . .
H52 H 0.8073 0.4258 0.2221 0.041 Uiso 1 1 calc R . .
C53 C 0.9193(3) 0.5827(3) 0.19322(7) 0.0461(7) Uani 1 1 d . . .
H53A H 0.9041 0.6140 0.1787 0.055 Uiso 1 1 calc R . .
H53B H 0.9877 0.6253 0.1983 0.055 Uiso 1 1 calc R . .
C54 C 0.9112(2) 0.4793(3) 0.15836(7) 0.0432(7) Uani 1 1 d . B .
C55 C 0.9866(3) 0.5465(3) 0.14306(8) 0.0546(9) Uani 1 1 d . . .
H55 H 1.0376 0.6035 0.1507 0.065 Uiso 1 1 calc R . .
C56 C 0.9867(3) 0.5292(3) 0.11634(8) 0.0593(10) Uani 1 1 d . B .
H56 H 1.0377 0.5760 0.1058 0.071 Uiso 1 1 calc R . .
C57 C 0.9159(3) 0.4473(4) 0.10480(7) 0.0608(11) Uani 1 1 d . . .
C58 C 0.8419(3) 0.3794(3) 0.12074(7) 0.0529(9) Uani 1 1 d . B .
H58 H 0.7933 0.3207 0.1132 0.064 Uiso 1 1 calc R . .
C59 C 0.8375(2) 0.3952(2) 0.14724(7) 0.0416(7) Uani 1 1 d . . .
C60 C 0.7493(2) 0.3239(2) 0.16246(7) 0.0391(6) Uani 1 1 d . B .
H60A H 0.7359 0.2573 0.1592 0.047 Uiso 1 1 calc R . .
H60B H 0.7607 0.3372 0.1814 0.047 Uiso 1 1 calc R . .
C61 C 0.4049(5) 0.3150(4) 0.47033(9) 0.0837(18) Uani 1 1 d D . .
C62 C 0.3489(8) 0.3581(8) 0.48006(11) 0.132(4) Uani 1 1 d . . .
H62A H 0.3702 0.4200 0.4712 0.199 Uiso 1 1 calc R . .
H62B H 0.3588 0.3688 0.4989 0.199 Uiso 1 1 calc R . .
H62C H 0.2801 0.3145 0.4765 0.199 Uiso 1 1 calc R . .
C63 C 0.3826(9) 0.2182(6) 0.47993(12) 0.136(4) Uani 1 1 d . . .
H63A H 0.4258 0.1994 0.4715 0.203 Uiso 1 1 calc R . .
H63B H 0.3154 0.1706 0.4758 0.203 Uiso 1 1 calc R . .
H63C H 0.3920 0.2206 0.4989 0.203 Uiso 1 1 calc R . .
C64 C 0.5005(6) 0.3806(7) 0.48317(12) 0.134(3) Uani 1 1 d D . .
H64A H 0.5473 0.3608 0.4782 0.200 Uiso 1 1 calc R . .
H64B H 0.4924 0.3764 0.5022 0.200 Uiso 1 1 calc R . .
H64C H 0.5240 0.4473 0.4775 0.200 Uiso 1 1 calc R . .
C65A C 0.9178(6) 0.4091(7) 0.07536(17) 0.0531(18) Uiso 0.50 1 d PD B 1
C66A C 1.0131(7) 0.4684(8) 0.06251(18) 0.058(2) Uiso 0.50 1 d PD B 1
H66A H 1.0625 0.4619 0.0722 0.087 Uiso 0.50 1 calc PR B 1
H66B H 1.0298 0.5363 0.0624 0.087 Uiso 0.50 1 calc PR B 1
H66C H 1.0099 0.4460 0.0445 0.087 Uiso 0.50 1 calc PR B 1
C67A C 0.9046(10) 0.3036(10) 0.0736(3) 0.088(3) Uiso 0.50 1 d P B 1
H67A H 0.8430 0.2570 0.0817 0.132 Uiso 0.50 1 calc PR B 1
H67B H 0.9578 0.3026 0.0828 0.132 Uiso 0.50 1 calc PR B 1
H67C H 0.9047 0.2863 0.0552 0.132 Uiso 0.50 1 calc PR B 1
C68A C 0.8325(9) 0.4047(11) 0.0618(2) 0.085(3) Uiso 0.50 1 d P B 1
H68A H 0.8349 0.4669 0.0636 0.128 Uiso 0.50 1 calc PR B 1
H68B H 0.7727 0.3536 0.0696 0.128 Uiso 0.50 1 calc PR B 1
H68C H 0.8341 0.3907 0.0432 0.128 Uiso 0.50 1 calc PR B 1
C65B C 0.9164(5) 0.4458(6) 0.07450(13) 0.0435(14) Uiso 0.50 1 d P B 2
C66B C 1.0038(8) 0.4316(9) 0.0677(2) 0.064(2) Uiso 0.50 1 d P B 2
H66D H 1.0639 0.4878 0.0737 0.096 Uiso 0.50 1 calc PR B 2
H66E H 1.0069 0.4250 0.0487 0.096 Uiso 0.50 1 calc PR B 2
H66F H 0.9956 0.3732 0.0763 0.096 Uiso 0.50 1 calc PR B 2
C67B C 0.9194(8) 0.5345(8) 0.0622(2) 0.071(2) Uiso 0.50 1 d P B 2
H67D H 0.9771 0.5931 0.0683 0.106 Uiso 0.50 1 calc PR B 2
H67E H 0.8615 0.5368 0.0673 0.106 Uiso 0.50 1 calc PR B 2
H67F H 0.9215 0.5303 0.0431 0.106 Uiso 0.50 1 calc PR B 2
C68B C 0.8250(6) 0.3552(7) 0.06509(17) 0.0543(17) Uiso 0.50 1 d P B 2
H68D H 0.8179 0.3595 0.0462 0.081 Uiso 0.50 1 calc PR B 2
H68E H 0.7685 0.3503 0.0741 0.081 Uiso 0.50 1 calc PR B 2
H68F H 0.8302 0.2979 0.0690 0.081 Uiso 0.50 1 calc PR B 2
N9 N 0.3538(3) 0.2428(3) 0.31063(9) 0.0457(9) Uiso 0.67 1 d P C 1
C69 C 0.3079(5) 0.1793(5) 0.32327(13) 0.0595(14) Uiso 0.67 1 d P C 1
C70 C 0.3009(6) 0.1322(6) 0.34929(14) 0.0691(18) Uiso 0.67 1 d P C 1
H70A H 0.2395 0.0710 0.3503 0.104 Uiso 0.67 1 calc PR C 1
H70B H 0.3039 0.1752 0.3634 0.104 Uiso 0.67 1 calc PR C 1
H70C H 0.3547 0.1196 0.3511 0.104 Uiso 0.67 1 calc PR C 1
N10 N 0.1791(13) -0.0203(13) 0.2851(3) 0.042(3) Uiso 0.17 1 d P C -2
C71 C 0.1272(17) 0.0041(18) 0.2876(5) 0.053(3) Uiso 0.17 1 d PD C -2
C72 C 0.0652(16) 0.0461(17) 0.2900(5) 0.053(3) Uiso 0.17 1 d PD C -2
H72A H 0.0772 0.0796 0.3068 0.080 Uiso 0.17 1 calc PR C -2
H72B H -0.0026 -0.0053 0.2890 0.080 Uiso 0.17 1 calc PR C -2
H72C H 0.0793 0.0922 0.2758 0.080 Uiso 0.17 1 calc PR C -2

loop_
_atom_site_aniso_label
_atom_site_aniso_U_11
_atom_site_aniso_U_22
_atom_site_aniso_U_33
_atom_site_aniso_U_23
_atom_site_aniso_U_13
_atom_site_aniso_U_12
Ni1 0.03077(17) 0.03077(17) 0.0238(2) 0.000 0.000 0.01538(8)
Ni2 0.02742(16) 0.02742(16) 0.0297(2) 0.000 0.000 0.01371(8)
P1 0.0593(9) 0.0678(9) 0.0951(11) -0.0176(8) -0.0195(9) 0.0395(8)
P2 0.0528(5) 0.0528(5) 0.0589(9) 0.000 0.000 0.0264(3)
P3 0.0924(18) 0.0924(18) 0.126(4) 0.000 0.000 0.0462(9)
F1 0.106(4) 0.118(4) 0.159(5) -0.053(4) -0.064(4) 0.079(3)
F2 0.103(4) 0.199(7) 0.121(4) 0.036(5) 0.004(3) 0.088(5)
F3 0.119(4) 0.105(4) 0.132(4) -0.041(3) -0.064(3) 0.080(3)
F4 0.114(6) 0.206(10) 0.296(13) 0.112(10) 0.032(7) 0.062(6)
F5 0.158(6) 0.188(7) 0.191(7) -0.098(6) -0.092(5) 0.139(6)
F6 0.206(8) 0.162(6) 0.249(9) -0.125(7) -0.139(7) 0.143(6)
F7 0.0786(19) 0.0535(13) 0.0873(17) 0.0086(12) 0.0111(18) 0.0240(15)
F8 0.110(3) 0.0739(18) 0.0801(17) 0.0218(14) 0.003(2) 0.038(2)
F9 0.113(6) 0.173(9) 0.177(7) 0.003(7) -0.001(5) 0.065(6)
F10 0.204(10) 0.152(8) 0.190(8) 0.049(7) 0.048(8) 0.070(8)
O1 0.0723(17) 0.0345(10) 0.0412(10) 0.0075(8) 0.0194(13) 0.0245(12)
O2 0.0446(12) 0.0712(18) 0.0330(9) 0.0095(11) 0.0061(8) 0.0337(13)
O3 0.0718(17) 0.0681(17) 0.0362(11) 0.0065(11) 0.0128(11) 0.0533(15)
O4 0.0453(13) 0.0436(12) 0.0484(12) 0.0028(10) 0.0144(10) 0.0201(11)
N1 0.0273(10) 0.0273(10) 0.0452(19) 0.000 0.000 0.0137(5)
N2 0.0321(11) 0.0321(11) 0.0317(16) 0.000 0.000 0.0161(5)
N3 0.0357(12) 0.0355(12) 0.0264(10) 0.0003(8) -0.0001(8) 0.0199(10)
N4 0.0337(11) 0.0389(12) 0.0286(10) -0.0005(9) 0.0019(9) 0.0188(10)
N5 0.0333(11) 0.0333(11) 0.0393(19) 0.000 0.000 0.0167(6)
N6 0.0360(12) 0.0360(12) 0.0386(19) 0.000 0.000 0.0180(6)
N7 0.0352(11) 0.0301(10) 0.0345(11) -0.0012(8) 0.0000(9) 0.0178(9)
N8 0.0304(11) 0.0287(10) 0.0341(10) -0.0011(8) -0.0005(8) 0.0138(9)
C1 0.0298(12) 0.0318(13) 0.0451(14) -0.0007(10) -0.0012(10) 0.0145(10)
C2 0.0287(12) 0.0318(13) 0.0399(14) -0.0008(10) -0.0016(10) 0.0124(10)
C3 0.0399(15) 0.0434(16) 0.0354(13) -0.0033(12) -0.0023(11) 0.0225(13)
C4 0.0527(19) 0.0504(18) 0.0360(14) 0.0079(13) 0.0062(13) 0.0288(16)
C5 0.0451(17) 0.0386(15) 0.0425(15) 0.0083(12) 0.0056(13) 0.0194(13)
C6 0.0434(16) 0.0271(12) 0.0392(13) 0.0018(10) 0.0033(12) 0.0122(11)
C7 0.0366(14) 0.0321(13) 0.0348(12) 0.0010(10) 0.0030(10) 0.0136(11)
C8 0.0499(17) 0.0354(14) 0.0318(12) 0.0029(11) 0.0035(12) 0.0226(13)
C9 0.0468(16) 0.0368(14) 0.0271(11) 0.0009(10) 0.0002(11) 0.0231(13)
C10 0.0527(19) 0.0445(17) 0.0422(15) 0.0081(13) 0.0041(13) 0.0310(15)
C11 0.0539(19) 0.0546(19) 0.0422(15) 0.0092(14) 0.0077(14) 0.0387(17)
C12 0.0407(15) 0.0369(14) 0.0306(11) -0.0001(10) 0.0017(10) 0.0220(13)
C13 0.0391(14) 0.0331(13) 0.0287(11) -0.0010(10) -0.0003(10) 0.0191(12)
C14 0.0374(14) 0.0424(15) 0.0308(12) 0.0002(11) 0.0008(10) 0.0233(13)
C15 0.0443(17) 0.058(2) 0.0418(16) 0.0066(14) 0.0051(13) 0.0328(16)
C16 0.0452(17) 0.068(2) 0.0372(15) 0.0050(15) 0.0074(13) 0.0348(17)
C17 0.0353(14) 0.0547(18) 0.0312(13) 0.0025(12) 0.0023(11) 0.0210(14)
C18 0.0358(14) 0.0467(16) 0.0306(12) 0.0049(11) 0.0023(10) 0.0215(13)
C19 0.0436(18) 0.102(3) 0.0401(16) 0.0209(19) 0.0105(14) 0.041(2)
C20 0.0354(13) 0.0414(16) 0.0342(12) 0.0047(11) 0.0041(10) 0.0156(12)
C21 0.0378(14) 0.061(2) 0.0378(13) 0.0053(15) 0.0077(11) 0.0201(16)
C22 0.0449(16) 0.057(2) 0.0378(13) 0.0099(16) 0.0130(12) 0.0216(17)
C23 0.0538(18) 0.0432(17) 0.0342(13) 0.0038(11) 0.0062(12) 0.0224(14)
C24 0.0468(17) 0.0410(16) 0.0329(13) 0.0016(11) 0.0014(12) 0.0205(14)
C25 0.0352(13) 0.0323(13) 0.0346(13) 0.0026(10) 0.0016(10) 0.0141(11)
C26 0.0384(14) 0.0397(14) 0.0336(12) -0.0026(11) 0.0002(10) 0.0212(12)
C27 0.092(3) 0.081(3) 0.0398(17) 0.0179(18) 0.0205(19) 0.058(3)
C31 0.072(2) 0.057(2) 0.0344(14) 0.0082(13) 0.0125(15) 0.0371(19)
C32 0.115(4) 0.068(3) 0.0397(18) -0.0072(18) 0.002(2) 0.038(3)
C33 0.126(5) 0.076(3) 0.044(2) 0.018(2) 0.014(2) 0.061(3)
C34 0.096(4) 0.133(5) 0.0435(19) 0.012(3) 0.027(2) 0.069(4)
C35 0.0335(12) 0.0348(14) 0.0408(13) -0.0050(11) -0.0008(10) 0.0178(11)
C36 0.0350(14) 0.0397(15) 0.0388(14) -0.0008(11) 0.0040(11) 0.0161(12)
C37 0.0531(19) 0.0536(19) 0.0401(15) 0.0028(14) 0.0063(14) 0.0315(16)
C38 0.069(2) 0.065(2) 0.0378(16) 0.0018(15) 0.0126(16) 0.039(2)
C39 0.055(2) 0.069(2) 0.0482(18) 0.0031(17) 0.0127(16) 0.041(2)
C40 0.0486(18) 0.065(2) 0.0453(17) -0.0020(16) 0.0057(14) 0.0358(18)
C41 0.0397(15) 0.0473(17) 0.0364(14) -0.0028(12) 0.0035(11) 0.0235(13)
C42 0.0470(17) 0.0518(18) 0.0405(15) 0.0012(13) 0.0078(13) 0.0330(15)
C43 0.0403(16) 0.0446(17) 0.0393(13) -0.0018(13) 0.0022(12) 0.0250(13)
C44 0.060(2) 0.0387(16) 0.062(2) 0.0002(15) 0.0168(17) 0.0304(16)
C45 0.061(2) 0.0374(16) 0.0559(19) 0.0055(14) 0.0188(16) 0.0286(16)
C46 0.0416(15) 0.0345(14) 0.0385(14) -0.0010(11) 0.0032(11) 0.0204(12)
C47 0.0367(15) 0.0393(15) 0.0355(12) 0.0004(11) 0.0014(11) 0.0227(13)
C48 0.0391(14) 0.0302(13) 0.0414(14) 0.0012(11) 0.0037(11) 0.0170(12)
C49 0.064(2) 0.0296(14) 0.059(2) 0.0041(13) 0.0187(17) 0.0219(15)
C50 0.060(2) 0.0330(15) 0.0566(19) 0.0065(13) 0.0162(16) 0.0169(14)
C51 0.0320(13) 0.0301(13) 0.0426(15) -0.0003(11) 0.0043(11) 0.0084(11)
C52 0.0309(13) 0.0327(13) 0.0370(13) -0.0010(10) 0.0006(10) 0.0137(11)
C53 0.0387(16) 0.0379(16) 0.0494(17) -0.0003(13) 0.0112(13) 0.0100(13)
C54 0.0373(15) 0.0473(17) 0.0452(16) 0.0032(13) 0.0102(12) 0.0213(13)
C55 0.0364(16) 0.053(2) 0.056(2) -0.0039(16) 0.0127(15) 0.0090(15)
C56 0.0407(18) 0.071(3) 0.053(2) 0.0071(18) 0.0156(15) 0.0178(18)
C57 0.0404(17) 0.081(3) 0.0470(17) 0.000(2) 0.0078(13) 0.020(2)
C58 0.0389(17) 0.063(2) 0.0475(18) -0.0039(16) 0.0022(14) 0.0185(16)
C59 0.0341(14) 0.0447(16) 0.0455(15) 0.0042(12) 0.0075(12) 0.0192(12)
C60 0.0349(14) 0.0376(15) 0.0463(16) 0.0054(12) 0.0048(12) 0.0192(12)
C61 0.135(5) 0.099(4) 0.047(2) 0.014(2) 0.030(3) 0.081(4)
C62 0.229(11) 0.179(9) 0.047(3) 0.011(4) 0.039(4) 0.146(9)
C63 0.261(12) 0.116(6) 0.061(3) 0.032(3) 0.062(5) 0.118(7)
C64 0.190(10) 0.193(10) 0.049(3) -0.027(4) -0.016(4) 0.119(8)

loop_
_atom_type_symbol
_atom_type_description
_atom_type_scat_dispersion_real
_atom_type_scat_dispersion_imag
_atom_type_scat_source
C C 0.0033 0.0016 'International Tables Vol C Tables 4.2.6.8 and 6.1.1.4'
H H 0.0000 0.0000 'International Tables Vol C Tables 4.2.6.8 and 6.1.1.4'
F F 0.0171 0.0103 'International Tables Vol C Tables 4.2.6.8 and 6.1.1.4'
N N 0.0061 0.0033 'International Tables Vol C Tables 4.2.6.8 and 6.1.1.4'
Ni Ni 0.3393 1.1124 'International Tables Vol C Tables 4.2.6.8 and 6.1.1.4'
O O 0.0106 0.0060 'International Tables Vol C Tables 4.2.6.8 and 6.1.1.4'
P P 0.1023 0.0942 'International Tables Vol C Tables 4.2.6.8 and 6.1.1.4'

loop_
_geom_angle_atom_site_label_1
_geom_angle_atom_site_label_2
_geom_angle_atom_site_label_3
_geom_angle
_geom_angle_site_symmetry_1
_geom_angle_site_symmetry_3
N3 Ni1 N3 93.41(9) 3_565 2_665
N3 Ni1 N3 93.41(9) 3_565 .
N3 Ni1 N3 93.41(9) 2_665 .
N3 Ni1 N4 90.17(9) 3_565 2_665
N3 Ni1 N4 79.12(9) 2_665 2_665
N3 Ni1 N4 171.91(10) . 2_665
N3 Ni1 N4 79.12(9) 3_565 3_565
N3 Ni1 N4 171.91(10) 2_665 3_565
N3 Ni1 N4 90.17(10) . 3_565
N4 Ni1 N4 97.63(9) 2_665 3_565
N3 Ni1 N4 171.91(10) 3_565 .
N3 Ni1 N4 90.17(10) 2_665 .
N3 Ni1 N4 79.12(9) . .
N4 Ni1 N4 97.63(9) 2_665 .
N4 Ni1 N4 97.63(9) 3_565 .
N8 Ni2 N8 95.70(8) 3_665 .
N8 Ni2 N8 95.70(8) 3_665 2_655
N8 Ni2 N8 95.70(8) . 2_655
N8 Ni2 N7 78.13(9) 3_665 3_665
N8 Ni2 N7 90.28(9) . 3_665
N8 Ni2 N7 171.83(10) 2_655 3_665
N8 Ni2 N7 90.28(9) 3_665 2_655
N8 Ni2 N7 171.83(10) . 2_655
N8 Ni2 N7 78.13(9) 2_655 2_655
N7 Ni2 N7 96.41(9) 3_665 2_655
N8 Ni2 N7 171.83(10) 3_665 .
N8 Ni2 N7 78.13(9) . .
N8 Ni2 N7 90.28(9) 2_655 .
N7 Ni2 N7 96.41(9) 3_665 .
N7 Ni2 N7 96.41(9) 2_655 .
F6 P1 F2 94.6(6) . .
F6 P1 F5 172.4(6) . .
F2 P1 F5 92.9(5) . .
F6 P1 F4 88.4(6) . .
F2 P1 F4 177.0(6) . .
F5 P1 F4 84.1(6) . .
F6 P1 F1 90.0(3) . .
F2 P1 F1 92.8(4) . .
F5 P1 F1 88.1(3) . .
F4 P1 F1 87.0(5) . .
F6 P1 F3 91.0(3) . .
F2 P1 F3 86.6(4) . .
F5 P1 F3 91.0(3) . .
F4 P1 F3 93.5(5) . .
F1 P1 F3 178.9(3) . .
F8 P2 F8 90.59(19) 2 3
F8 P2 F8 90.59(19) 2 .
F8 P2 F8 90.59(19) 3 .
F8 P2 F7 89.60(19) 2 3
F8 P2 F7 179.4(2) 3 3
F8 P2 F7 89.9(2) . 3
F8 P2 F7 179.4(2) 2 2
F8 P2 F7 89.9(2) 3 2
F8 P2 F7 89.60(19) . 2
F7 P2 F7 89.86(17) 3 2
F8 P2 F7 89.9(2) 2 .
F8 P2 F7 89.60(19) 3 .
F8 P2 F7 179.4(2) . .
F7 P2 F7 89.86(17) 3 .
F7 P2 F7 89.86(17) 2 .
F9 P3 F9 88.5(6) 2 3
F9 P3 F9 88.5(6) 2 .
F9 P3 F9 88.5(6) 3 .
F9 P3 F10 89.8(6) 2 3
F9 P3 F10 176.8(7) 3 3
F9 P3 F10 88.7(6) . 3
F9 P3 F10 88.7(6) 2 .
F9 P3 F10 89.8(6) 3 .
F9 P3 F10 176.8(7) . .
F10 P3 F10 92.9(7) 3 .
F9 P3 F10 176.8(7) 2 2
F9 P3 F10 88.7(6) 3 2
F9 P3 F10 89.8(6) . 2
F10 P3 F10 92.9(7) 3 2
F10 P3 F10 92.9(7) . 2
C7 O1 C8 118.4(2) . .
C20 O2 C19 116.6(3) . .
C41 O3 C42 118.2(3) . .
C54 O4 C53 116.4(3) . .
O6 O5 O7 54.7(9) . .
O5 O6 O7 71.4(11) . .
O6 O7 O5 53.9(10) . .
C69 O9 C71 154.1(12) . .
C1 N1 C1 110.00(19) . 3_565
C1 N1 C1 110.00(19) . 2_665
C1 N1 C1 110.00(19) 3_565 2_665
C26 N2 C26 109.80(18) 2_665 .
C26 N2 C26 109.80(18) 2_665 3_565
C26 N2 C26 109.80(18) . 3_565
C13 N3 C12 118.5(2) . .
C13 N3 Ni1 127.2(2) . .
C12 N3 Ni1 114.28(18) . .
C18 N4 C14 118.5(3) . .
C18 N4 Ni1 127.5(2) . .
C14 N4 Ni1 113.44(18) . .
C35 N5 C35 110.39(18) 2_655 .
C35 N5 C35 110.39(18) 2_655 3_665
C35 N5 C35 110.39(18) . 3_665
C60 N6 C60 111.97(18) . 3_665
C60 N6 C60 111.97(18) . 2_655
C60 N6 C60 111.97(18) 3_665 2_655
C47 N7 C46 118.3(3) . .
C47 N7 Ni2 126.6(2) . .
C46 N7 Ni2 114.69(19) . .
C52 N8 C48 118.4(3) . .
C52 N8 Ni2 126.4(2) . .
C48 N8 Ni2 115.12(19) . .
N1 C1 C2 113.0(2) . .
C3 C2 C7 118.4(3) . .
C3 C2 C1 120.3(3) . .
C7 C2 C1 121.2(3) . .
C2 C3 C4 122.8(3) . .
C5 C4 C3 116.8(3) . .
C5 C4 C27 121.7(3) . .
C3 C4 C27 121.6(3) . .
C4 C5 C6 122.2(3) . .
C7 C6 C5 119.7(3) . .
O1 C7 C6 124.4(3) . .
O1 C7 C2 115.5(3) . .
C6 C7 C2 120.1(3) . .
O1 C8 C9 106.9(2) . .
C10 C9 C13 118.6(3) . .
C10 C9 C8 121.0(3) . .
C13 C9 C8 120.3(3) . .
C9 C10 C11 118.9(3) . .
C12 C11 C10 119.5(3) . .
N3 C12 C11 121.4(3) . .
N3 C12 C14 116.1(3) . .
C11 C12 C14 122.5(3) . .
N3 C13 C9 123.0(3) . .
N4 C14 C15 121.5(3) . .
N4 C14 C12 116.1(3) . .
C15 C14 C12 122.4(3) . .
C14 C15 C16 119.8(3) . .
C17 C16 C15 119.0(3) . .
C16 C17 C18 118.5(3) . .
C16 C17 C19 118.2(3) . .
C18 C17 C19 123.3(3) . .
N4 C18 C17 122.7(3) . .
O2 C19 C17 109.3(3) . .
O2 C20 C21 123.3(3) . .
O2 C20 C25 115.8(3) . .
C21 C20 C25 120.9(3) . .
C20 C21 C22 119.1(3) . .
C23 C22 C21 121.6(3) . .
C22 C23 C24 117.7(3) . .
C22 C23 C31 122.6(3) . .
C24 C23 C31 119.7(3) . .
C23 C24 C25 122.4(3) . .
C20 C25 C24 118.3(3) . .
C20 C25 C26 121.9(3) . .
C24 C25 C26 119.8(3) . .
N2 C26 C25 111.2(2) . .
C30A C27 C28A 123.4(8) . .
C30A C27 C28B 133.3(7) . .
C28A C27 C28B 39.5(6) . .
C30A C27 C29A 98.0(10) . .
C28A C27 C29A 89.0(10) . .
C28B C27 C29A 52.5(9) . .
C30A C27 C29B 74.9(8) . .
C28A C27 C29B 69.0(8) . .
C28B C27 C29B 108.2(7) . .
C29A C27 C29B 145.6(10) . .
C30A C27 C30B 30.1(5) . .
C28A C27 C30B 129.6(7) . .
C28B C27 C30B 115.4(7) . .
C29A C27 C30B 69.5(9) . .
C29B C27 C30B 103.9(7) . .
C30A C27 C4 114.0(6) . .
C28A C27 C4 117.2(6) . .
C28B C27 C4 109.6(5) . .
C29A C27 C4 107.0(8) . .
C29B C27 C4 106.6(6) . .
C30B C27 C4 112.7(5) . .
C32 C31 C33 109.3(5) . .
C32 C31 C34 109.4(4) . .
C33 C31 C34 107.4(4) . .
C32 C31 C23 109.9(3) . .
C33 C31 C23 109.1(3) . .
C34 C31 C23 111.8(4) . .
N5 C35 C36 111.9(2) . .
C37 C36 C41 118.1(3) . .
C37 C36 C35 119.2(3) . .
C41 C36 C35 122.7(3) . .
C36 C37 C38 122.7(3) . .
C39 C38 C37 116.4(3) . .
C39 C38 C61 124.8(4) . .
C37 C38 C61 118.7(4) . .
C38 C39 C40 122.7(3) . .
C41 C40 C39 118.6(3) . .
O3 C41 C40 123.4(3) . .
O3 C41 C36 115.3(3) . .
C40 C41 C36 121.3(3) . .
O3 C42 C43 108.5(3) . .
C44 C43 C47 117.1(3) . .
C44 C43 C42 120.9(3) . .
C47 C43 C42 121.9(3) . .
C45 C44 C43 120.1(3) . .
C44 C45 C46 119.3(3) . .
N7 C46 C45 121.7(3) . .
N7 C46 C48 115.8(3) . .
C45 C46 C48 122.5(3) . .
N7 C47 C43 123.5(3) . .
N8 C48 C49 121.1(3) . .
N8 C48 C46 115.8(3) . .
C49 C48 C46 123.1(3) . .
C50 C49 C48 119.9(3) . .
C49 C50 C51 119.9(3) . .
C52 C51 C50 117.1(3) . .
C52 C51 C53 122.4(3) . .
C50 C51 C53 120.5(3) . .
N8 C52 C51 123.6(3) . .
O4 C53 C51 108.6(3) . .
C55 C54 O4 122.9(3) . .
C55 C54 C59 120.4(3) . .
O4 C54 C59 116.7(3) . .
C54 C55 C56 119.1(4) . .
C57 C56 C55 122.1(4) . .
C56 C57 C58 117.8(3) . .
C56 C57 C65B 116.1(4) . .
C58 C57 C65B 125.4(4) . .
C56 C57 C65A 126.7(4) . .
C58 C57 C65A 114.5(5) . .
C65B C57 C65A 21.5(3) . .
C59 C58 C57 121.9(4) . .
C58 C59 C54 118.7(3) . .
C58 C59 C60 118.6(3) . .
C54 C59 C60 122.5(3) . .
N6 C60 C59 108.8(3) . .
C62 C61 C63 119.6(6) . .
C62 C61 C64 99.8(7) . .
C63 C61 C64 102.3(7) . .
C62 C61 C38 112.3(5) . .
C63 C61 C38 111.8(4) . .
C64 C61 C38 109.3(4) . .
C66A C65A C68A 116.3(9) . .
C66A C65A C67A 101.6(9) . .
C68A C65A C67A 106.7(10) . .
C66A C65A C57 112.0(7) . .
C68A C65A C57 105.0(8) . .
C67A C65A C57 115.4(8) . .
C67B C65B C68B 108.7(7) . .
C67B C65B C57 113.3(7) . .
C68B C65B C57 108.6(6) . .
C67B C65B C66B 115.2(8) . .
C68B C65B C66B 107.0(7) . .
C57 C65B C66B 103.7(6) . .
N9 C69 C70 145.0(7) . .
N9 C69 O9 106.7(7) . .
C70 C69 O9 108.3(7) . .
N10 C71 C72 174(3) . .
N10 C71 O9 95.1(19) . .
C72 C71 O9 81.5(15) . .

loop_
_geom_bond_atom_site_label_1
_geom_bond_atom_site_label_2
_geom_bond_distance
_geom_bond_site_symmetry_2
Ni1 N3 2.095(2) 3_565
Ni1 N3 2.095(2) 2_665
Ni1 N3 2.095(2) .
Ni1 N4 2.103(2) 2_665
Ni1 N4 2.103(2) 3_565
Ni1 N4 2.103(2) .
Ni2 N8 2.109(2) 3_665
Ni2 N8 2.109(2) .
Ni2 N8 2.109(2) 2_655
Ni2 N7 2.110(2) 3_665
Ni2 N7 2.110(2) 2_655
Ni2 N7 2.110(2) .
P1 F6 1.512(6) .
P1 F2 1.541(7) .
P1 F5 1.562(6) .
P1 F4 1.577(9) .
P1 F1 1.587(5) .
P1 F3 1.591(5) .
P2 F8 1.583(3) 2
P2 F8 1.583(3) 3
P2 F8 1.583(3) .
P2 F7 1.598(3) 3
P2 F7 1.598(3) 2
P2 F7 1.598(3) .
P3 F9 1.562(10) 2
P3 F9 1.562(10) 3
P3 F9 1.562(10) .
P3 F10 1.564(7) 3
P3 F10 1.564(7) .
P3 F10 1.564(7) 2
O1 C7 1.376(3) .
O1 C8 1.409(4) .
O2 C20 1.389(3) .
O2 C19 1.422(5) .
O3 C41 1.376(4) .
O3 C42 1.415(4) .
O4 C54 1.390(4) .
O4 C53 1.421(4) .
O5 O6 1.211(18) .
O5 O7 1.420(14) .
O6 O7 1.223(17) .
O8 O8 0.72(9) 4
O9 C69 1.684(14) .
O9 C71 1.78(3) .
N1 C1 1.480(3) .
N1 C1 1.480(3) 3_565
N1 C1 1.480(3) 2_665
N2 C26 1.464(3) 2_665
N2 C26 1.464(3) .
N2 C26 1.464(3) 3_565
N3 C13 1.345(4) .
N3 C12 1.349(4) .
N4 C18 1.351(4) .
N4 C14 1.354(4) .
N5 C35 1.468(3) 2_655
N5 C35 1.468(3) .
N5 C35 1.468(3) 3_665
N6 C60 1.463(3) .
N6 C60 1.463(3) 3_665
N6 C60 1.463(3) 2_655
N7 C47 1.343(4) .
N7 C46 1.353(4) .
N8 C52 1.345(4) .
N8 C48 1.347(4) .
C1 C2 1.514(4) .
C2 C3 1.395(4) .
C2 C7 1.403(4) .
C3 C4 1.396(5) .
C4 C5 1.391(5) .
C4 C27 1.530(5) .
C5 C6 1.392(4) .
C6 C7 1.388(4) .
C8 C9 1.518(4) .
C9 C10 1.372(5) .
C9 C13 1.392(4) .
C10 C11 1.396(5) .
C11 C12 1.390(4) .
C12 C14 1.478(4) .
C14 C15 1.385(4) .
C15 C16 1.393(5) .
C16 C17 1.382(5) .
C17 C18 1.397(4) .
C17 C19 1.502(5) .
C20 C21 1.389(4) .
C20 C25 1.396(4) .
C21 C22 1.406(4) .
C22 C23 1.389(5) .
C23 C24 1.395(5) .
C23 C31 1.540(4) .
C24 C25 1.402(4) .
C25 C26 1.505(4) .
C27 C30A 1.428(12) .
C27 C28A 1.458(14) .
C27 C28B 1.471(12) .
C27 C29A 1.503(2) .
C27 C29B 1.504(2) .
C27 C30B 1.517(11) .
C31 C32 1.518(7) .
C31 C33 1.534(6) .
C31 C34 1.536(7) .
C35 C36 1.509(4) .
C36 C37 1.390(5) .
C36 C41 1.393(5) .
C37 C38 1.410(5) .
C38 C39 1.382(6) .
C38 C61 1.544(6) .
C39 C40 1.398(5) .
C40 C41 1.385(5) .
C42 C43 1.496(4) .
C43 C44 1.386(5) .
C43 C47 1.400(4) .
C44 C45 1.384(5) .
C45 C46 1.387(4) .
C46 C48 1.479(4) .
C48 C49 1.395(4) .
C49 C50 1.368(5) .
C50 C51 1.393(5) .
C51 C52 1.392(4) .
C51 C53 1.502(4) .
C54 C55 1.387(5) .
C54 C59 1.390(5) .
C55 C56 1.394(6) .
C56 C57 1.364(6) .
C57 C58 1.399(5) .
C57 C65B 1.550(8) .
C57 C65A 1.630(10) .
C58 C59 1.387(5) .
C59 C60 1.512(4) .
C61 C62 1.463(9) .
C61 C63 1.486(9) .
C61 C64 1.504(2) .
C65A C66A 1.485(13) .
C65A C68A 1.500(16) .
C65A C67A 1.593(17) .
C65B C67B 1.529(14) .
C65B C68B 1.530(11) .
C65B C66B 1.563(13) .
N9 C69 1.114(8) .
C69 C70 1.505(10) .
N10 C71 1.08(3) .
C71 C72 1.453(18) .

loop_
_geom_torsion_atom_site_label_1
_geom_torsion_atom_site_label_2
_geom_torsion_atom_site_label_3
_geom_torsion_atom_site_label_4
_geom_torsion
_geom_torsion_site_symmetry_1
N3 Ni1 N3 C13 1.5(2) 3_565
N3 Ni1 N3 C13 95.15(19) 2_665
N4 Ni1 N3 C13 117.7(7) 2_665
N4 Ni1 N3 C13 -77.6(2) 3_565
N4 Ni1 N3 C13 -175.3(3) .
N3 Ni1 N3 C12 -179.5(2) 3_565
N3 Ni1 N3 C12 -85.9(2) 2_665
N4 Ni1 N3 C12 -63.3(7) 2_665
N4 Ni1 N3 C12 101.4(2) 3_565
N4 Ni1 N3 C12 3.6(2) .
N3 Ni1 N4 C18 157.7(6) 3_565
N3 Ni1 N4 C18 -85.9(3) 2_665
N3 Ni1 N4 C18 -179.3(3) .
N4 Ni1 N4 C18 -6.9(3) 2_665
N4 Ni1 N4 C18 92.0(2) 3_565
N3 Ni1 N4 C14 -31.0(8) 3_565
N3 Ni1 N4 C14 85.3(2) 2_665
N3 Ni1 N4 C14 -8.1(2) .
N4 Ni1 N4 C14 164.4(2) 2_665
N4 Ni1 N4 C14 -96.8(3) 3_565
N8 Ni2 N7 C47 -141.1(6) 3_665
N8 Ni2 N7 C47 177.5(3) .
N8 Ni2 N7 C47 81.7(2) 2_655
N7 Ni2 N7 C47 -93.58(19) 3_665
N7 Ni2 N7 C47 3.6(3) 2_655
N8 Ni2 N7 C46 45.9(7) 3_665
N8 Ni2 N7 C46 4.5(2) .
N8 Ni2 N7 C46 -91.2(2) 2_655
N7 Ni2 N7 C46 93.5(3) 3_665
N7 Ni2 N7 C46 -169.3(2) 2_655
N8 Ni2 N8 C52 1.8(2) 3_665
N8 Ni2 N8 C52 -94.56(19) 2_655
N7 Ni2 N8 C52 79.9(2) 3_665
N7 Ni2 N8 C52 -135.1(6) 2_655
N7 Ni2 N8 C52 176.4(3) .
N8 Ni2 N8 C48 -175.1(2) 3_665
N8 Ni2 N8 C48 88.5(3) 2_655
N7 Ni2 N8 C48 -97.0(2) 3_665
N7 Ni2 N8 C48 48.0(7) 2_655
N7 Ni2 N8 C48 -0.5(2) .
C1 N1 C1 C2 -177.1(2) 3_565
C1 N1 C1 C2 61.6(4) 2_665
N1 C1 C2 C3 81.6(4) .
N1 C1 C2 C7 -99.9(3) .
C7 C2 C3 C4 0.5(5) .
C1 C2 C3 C4 179.0(3) .
C2 C3 C4 C5 1.3(5) .
C2 C3 C4 C27 -179.2(4) .
C3 C4 C5 C6 -2.5(5) .
C27 C4 C5 C6 178.0(4) .
C4 C5 C6 C7 1.8(5) .
C8 O1 C7 C6 -4.4(5) .
C8 O1 C7 C2 175.7(3) .
C5 C6 C7 O1 -179.8(3) .
C5 C6 C7 C2 0.1(5) .
C3 C2 C7 O1 178.7(3) .
C1 C2 C7 O1 0.2(4) .
C3 C2 C7 C6 -1.2(5) .
C1 C2 C7 C6 -179.7(3) .
C7 O1 C8 C9 -166.7(3) .
O1 C8 C9 C10 135.1(3) .
O1 C8 C9 C13 -46.0(4) .
C13 C9 C10 C11 1.1(5) .
C8 C9 C10 C11 180.0(3) .
C9 C10 C11 C12 -0.7(6) .
C13 N3 C12 C11 1.0(4) .
Ni1 N3 C12 C11 -178.1(3) .
C13 N3 C12 C14 -179.8(3) .
Ni1 N3 C12 C14 1.1(3) .
C10 C11 C12 N3 -0.4(5) .
C10 C11 C12 C14 -179.5(3) .
C12 N3 C13 C9 -0.6(4) .
Ni1 N3 C13 C9 178.4(2) .
C10 C9 C13 N3 -0.5(5) .
C8 C9 C13 N3 -179.4(3) .
C18 N4 C14 C15 3.3(5) .
Ni1 N4 C14 C15 -168.8(3) .
C18 N4 C14 C12 -176.7(3) .
Ni1 N4 C14 C12 11.2(3) .
N3 C12 C14 N4 -8.3(4) .
C11 C12 C14 N4 170.8(3) .
N3 C12 C14 C15 171.6(3) .
C11 C12 C14 C15 -9.2(5) .
N4 C14 C15 C16 -3.1(5) .
C12 C14 C15 C16 176.9(3) .
C14 C15 C16 C17 0.4(6) .
C15 C16 C17 C18 1.9(6) .
C15 C16 C17 C19 -179.8(4) .
C14 N4 C18 C17 -0.8(5) .
Ni1 N4 C18 C17 170.0(3) .
C16 C17 C18 N4 -1.8(5) .
C19 C17 C18 N4 180.0(4) .
C20 O2 C19 C17 -150.3(3) .
C16 C17 C19 O2 164.9(4) .
C18 C17 C19 O2 -16.9(6) .
C19 O2 C20 C21 -27.7(5) .
C19 O2 C20 C25 153.5(4) .
O2 C20 C21 C22 179.6(4) .
C25 C20 C21 C22 -1.7(6) .
C20 C21 C22 C23 0.0(7) .
C21 C22 C23 C24 1.3(6) .
C21 C22 C23 C31 -178.7(4) .
C22 C23 C24 C25 -1.0(5) .
C31 C23 C24 C25 179.0(3) .
O2 C20 C25 C24 -179.1(3) .
C21 C20 C25 C24 2.1(5) .
O2 C20 C25 C26 -1.2(5) .
C21 C20 C25 C26 -180.0(3) .
C23 C24 C25 C20 -0.7(5) .
C23 C24 C25 C26 -178.7(3) .
C26 N2 C26 C25 -172.5(2) 2_665
C26 N2 C26 C25 66.6(4) 3_565
C20 C25 C26 N2 -118.9(3) .
C24 C25 C26 N2 59.1(4) .
C5 C4 C27 C30A 53.2(8) .
C3 C4 C27 C30A -126.3(7) .
C5 C4 C27 C28A -151.9(7) .
C3 C4 C27 C28A 28.6(9) .
C5 C4 C27 C28B -109.5(6) .
C3 C4 C27 C28B 71.0(7) .
C5 C4 C27 C29A -54.0(10) .
C3 C4 C27 C29A 126.5(9) .
C5 C4 C27 C29B 133.6(6) .
C3 C4 C27 C29B -45.9(7) .
C5 C4 C27 C30B 20.3(7) .
C3 C4 C27 C30B -159.2(6) .
C22 C23 C31 C32 124.1(5) .
C24 C23 C31 C32 -55.9(5) .
C22 C23 C31 C33 -116.1(5) .
C24 C23 C31 C33 63.9(5) .
C22 C23 C31 C34 2.5(6) .
C24 C23 C31 C34 -177.5(4) .
C35 N5 C35 C36 174.7(2) 2_655
C35 N5 C35 C36 -63.0(4) 3_665
N5 C35 C36 C37 -70.3(4) .
N5 C35 C36 C41 109.3(4) .
C41 C36 C37 C38 -0.2(6) .
C35 C36 C37 C38 179.5(4) .
C36 C37 C38 C39 2.9(6) .
C36 C37 C38 C61 -173.6(4) .
C37 C38 C39 C40 -3.7(7) .
C61 C38 C39 C40 172.5(5) .
C38 C39 C40 C41 1.8(7) .
C42 O3 C41 C40 20.4(5) .
C42 O3 C41 C36 -158.7(3) .
C39 C40 C41 O3 -177.9(4) .
C39 C40 C41 C36 1.1(6) .
C37 C36 C41 O3 177.2(3) .
C35 C36 C41 O3 -2.4(5) .
C37 C36 C41 C40 -1.9(5) .
C35 C36 C41 C40 178.4(3) .
C41 O3 C42 C43 160.0(3) .
O3 C42 C43 C44 -155.8(3) .
O3 C42 C43 C47 26.7(5) .
C47 C43 C44 C45 -2.1(6) .
C42 C43 C44 C45 -179.7(4) .
C43 C44 C45 C46 0.6(7) .
C47 N7 C46 C45 -0.5(5) .
Ni2 N7 C46 C45 173.1(3) .
C47 N7 C46 C48 178.8(3) .
Ni2 N7 C46 C48 -7.6(3) .
C44 C45 C46 N7 0.8(6) .
C44 C45 C46 C48 -178.5(4) .
C46 N7 C47 C43 -1.2(4) .
Ni2 N7 C47 C43 -173.9(2) .
C44 C43 C47 N7 2.4(5) .
C42 C43 C47 N7 -180.0(3) .
C52 N8 C48 C49 0.0(5) .
Ni2 N8 C48 C49 177.2(3) .
C52 N8 C48 C46 179.6(3) .
Ni2 N8 C48 C46 -3.2(4) .
N7 C46 C48 N8 7.3(4) .
C45 C46 C48 N8 -173.4(3) .
N7 C46 C48 C49 -173.2(3) .
C45 C46 C48 C49 6.2(6) .
N8 C48 C49 C50 -0.5(6) .
C46 C48 C49 C50 179.9(4) .
C48 C49 C50 C51 0.6(7) .
C49 C50 C51 C52 -0.2(6) .
C49 C50 C51 C53 179.7(4) .
C48 N8 C52 C51 0.4(4) .
Ni2 N8 C52 C51 -176.4(2) .
C50 C51 C52 N8 -0.3(5) .
C53 C51 C52 N8 179.8(3) .
C54 O4 C53 C51 144.9(3) .
C52 C51 C53 O4 8.5(5) .
C50 C51 C53 O4 -171.4(3) .
C53 O4 C54 C55 47.9(5) .
C53 O4 C54 C59 -132.2(3) .
O4 C54 C55 C56 -179.2(4) .
C59 C54 C55 C56 1.0(6) .
C54 C55 C56 C57 -1.4(7) .
C55 C56 C57 C58 -0.3(8) .
C55 C56 C57 C65B 170.2(5) .
C55 C56 C57 C65A -167.7(6) .
C56 C57 C58 C59 2.4(7) .
C65B C57 C58 C59 -167.2(5) .
C65A C57 C58 C59 171.3(5) .
C57 C58 C59 C54 -2.7(6) .
C57 C58 C59 C60 172.9(4) .
C55 C54 C59 C58 1.0(5) .
O4 C54 C59 C58 -178.8(3) .
C55 C54 C59 C60 -174.5(4) .
O4 C54 C59 C60 5.7(5) .
C60 N6 C60 C59 164.5(3) 3_665
C60 N6 C60 C59 -68.8(5) 2_655
C58 C59 C60 N6 -69.7(4) .
C54 C59 C60 N6 105.8(4) .
C39 C38 C61 C62 -2.3(9) .
C37 C38 C61 C62 173.9(7) .
C39 C38 C61 C63 135.4(7) .
C37 C38 C61 C63 -48.5(8) .
C39 C38 C61 C64 -112.1(7) .
C37 C38 C61 C64 64.1(7) .
C56 C57 C65A C66A 7.0(11) .
C58 C57 C65A C66A -160.8(7) .
C65B C57 C65A C66A 73.8(13) .
C56 C57 C65A C68A -120.1(8) .
C58 C57 C65A C68A 72.1(9) .
C65B C57 C65A C68A -53.3(12) .
C56 C57 C65A C67A 122.6(9) .
C58 C57 C65A C67A -45.1(9) .
C65B C57 C65A C67A -170.5(17) .
C56 C57 C65B C67B -51.7(8) .
C58 C57 C65B C67B 118.0(8) .
C65A C57 C65B C67B -176.5(16) .
C56 C57 C65B C68B -172.5(6) .
C58 C57 C65B C68B -2.8(9) .
C65A C57 C65B C68B 62.7(12) .
C56 C57 C65B C66B 74.0(8) .
C58 C57 C65B C66B -116.3(7) .
C65A C57 C65B C66B -50.8(12) .
C71 O9 C69 N9 106(3) .
C71 O9 C69 C70 -73(3) .
C69 O9 C71 N10 -10(4) .
C69 O9 C71 C72 174(2) .
